data_7717825
loop_
_publ_author_name
'Patra, Roumi'
'Sinha, Debopam'
'Mondal, Sandip'
'Rajak, Kajal Krishna'

_publ_section_title
;
 New VVO2,VVO, VVOVVO and electrogenerated VIVOVVO systems of valproic
 acid hydrazones: Study of catalytic activity
;
_journal_name_full 'Dalton Transactions'
_journal_paper_doi 10.1039/D4DT02030H
_journal_year 2025
_chemical_formula_moiety 'C19 H23 N2 O4 V, H2 O'
_chemical_formula_sum 'C19 H25 N2 O5 V'
_chemical_formula_weight 412.35
_chemical_name_common 'vanadium complex'
_chemical_name_systematic 'vanadium dioxido complex'
_space_group_crystal_system orthorhombic
_space_group_IT_number 61
_space_group_name_Hall '-P 2ac 2ab'
_space_group_name_H-M_alt 'P b c a'
_atom_sites_solution_hydrogens mixed
_audit_block_doi 10.5517/ccdc.csd.cc27wk90
_audit_creation_date 2024-12-31
_audit_creation_method
;
Olex2 1.5
(compiled 2024.02.16 svn.r378c4104 for OlexSys, GUI svn.r6928)
;
_audit_update_record
;
2025-01-01 deposited with the CCDC.	2025-01-15 downloaded from the CCDC.
;
_cell_angle_alpha 90
_cell_angle_beta 90
_cell_angle_gamma 90
_cell_formula_units_Z 8
_cell_length_a 6.960(3)
_cell_length_b 15.400(7)
_cell_length_c 37.316(16)
_cell_measurement_reflns_used 4947
_cell_measurement_temperature 293.15
_cell_measurement_theta_max 25.08
_cell_measurement_theta_min 2.18
_cell_volume 4000(3)
_computing_cell_refinement 'SAINT V8.38A (?, 2016)'
_computing_data_collection 'SAINT V8.38A (?, 2016)'
_computing_data_reduction 'SAINT V8.38A (?, 2016)'
_computing_molecular_graphics 'Olex2 1.5 (Dolomanov et al., 2009)'
_computing_publication_material 'Olex2 1.5 (Dolomanov et al., 2009)'
_computing_structure_refinement 'XL  (Sheldrick, 2008)'
_computing_structure_solution 'Olex2 1.5 (Dolomanov et al., 2009)'
_diffrn_ambient_temperature 293.15
_diffrn_measured_fraction_theta_full 0.999
_diffrn_measured_fraction_theta_max 0.994
_diffrn_measurement_device_type 'Bruker APEX-II CCD'
_diffrn_measurement_method '\w and \f scans'
_diffrn_radiation_type MoK\a
_diffrn_radiation_wavelength 0.71073
_diffrn_reflns_av_R_equivalents 0.3762
_diffrn_reflns_av_unetI/netI 0.1163
_diffrn_reflns_Laue_measured_fraction_full 0.999
_diffrn_reflns_Laue_measured_fraction_max 0.994
_diffrn_reflns_limit_h_max 8
_diffrn_reflns_limit_h_min -8
_diffrn_reflns_limit_k_max 18
_diffrn_reflns_limit_k_min -18
_diffrn_reflns_limit_l_max 44
_diffrn_reflns_limit_l_min -44
_diffrn_reflns_number 77039
_diffrn_reflns_point_group_measured_fraction_full 0.999
_diffrn_reflns_point_group_measured_fraction_max 0.994
_diffrn_reflns_theta_full 25.242
_diffrn_reflns_theta_max 25.358
_diffrn_reflns_theta_min 2.183
_diffrn_source 'microfocus sealed X-ray tube'
_exptl_absorpt_coefficient_mu 0.527
_exptl_absorpt_correction_T_max 0.6823
_exptl_absorpt_correction_T_min 0.5136
_exptl_absorpt_correction_type multi-scan
_exptl_crystal_colour 'metallic green'
_exptl_crystal_colour_lustre metallic
_exptl_crystal_colour_primary green
_exptl_crystal_density_diffrn 1.370
_exptl_crystal_description needle
_exptl_crystal_F_000 1728
_exptl_crystal_size_max 0.2
_exptl_crystal_size_mid 0.1
_exptl_crystal_size_min 0.1
_refine_diff_density_max 0.964
_refine_diff_density_min -0.364
_refine_diff_density_rms 0.093
_refine_ls_extinction_coef 0.0058(12)
_refine_ls_extinction_expression Fc^*^=kFc[1+0.001xFc^2^\l^3^/sin(2\q)]^-1/4^
_refine_ls_extinction_method 'SHELXL-2016/6 (Sheldrick 2016)'
_refine_ls_goodness_of_fit_ref 1.037
_refine_ls_hydrogen_treatment constr
_refine_ls_matrix_type full
_refine_ls_number_parameters 247
_refine_ls_number_reflns 3649
_refine_ls_number_restraints 0
_refine_ls_restrained_S_all 1.037
_refine_ls_R_factor_all 0.2037
_refine_ls_R_factor_gt 0.0951
_refine_ls_shift/su_max 0.000
_refine_ls_shift/su_mean 0.000
_refine_ls_structure_factor_coef Fsqd
_refine_ls_weighting_details 'w=1/[\s^2^(Fo^2^)+(0.1329P)^2^+13.4561P] where P=(Fo^2^+2Fc^2^)/3'
_refine_ls_weighting_scheme calc
_refine_ls_wR_factor_gt 0.2493
_refine_ls_wR_factor_ref 0.3245
_reflns_Friedel_coverage 0.000
_reflns_number_gt 1607
_reflns_number_total 3649
_reflns_threshold_expression 'I > 2\s(I)'
_cod_data_source_file d4dt02030h2.cif
_cod_data_source_block complex2_CCDC1
_cod_database_code 7717825
_shelx_shelxl_version_number 2016/6
_shelx_space_group_comment
;
The symmetry employed for this shelxl refinement is uniquely defined
by the following loop, which should always be used as a source of
symmetry information in preference to the above space-group names.
They are only intended as comments.
;
_shelx_estimated_absorpt_t_max 0.995
_shelx_estimated_absorpt_t_min 0.949
_olex2_refinement_description
;
1.a Riding coordinates:
 N2(H2), O17(H17A,H17B)
1.b Ternary CH refined with riding coordinates:
 C5(H5)
1.c Secondary CH2 refined with riding coordinates:
 C6(H6A,H6B), C7(H7A,H7B), C9(H9A,H9B), C10(H10A,H10B)
1.d Aromatic/amide H refined with riding coordinates:
 C3(H3), C14(H14), C15(H15), C16(H16), C17(H17), C18(H18), C19(H19)
1.e Idealised Me refined as rotating group:
 C8(H8A,H8B,H8C), C11(H11A,H11B,H11C)
;
_olex2_submission_special_instructions 'No special instructions were received'

loop_
_space_group_symop_operation_xyz
'x, y, z'
'-x+1/2, -y, z+1/2'
'x+1/2, -y+1/2, -z'
'-x, y+1/2, -z+1/2'
'-x, -y, -z'
'x-1/2, y, -z-1/2'
'-x-1/2, y-1/2, z'
'x, -y-1/2, z-1/2'

loop_
_atom_site_label
_atom_site_type_symbol
_atom_site_fract_x
_atom_site_fract_y
_atom_site_fract_z
_atom_site_U_iso_or_equiv
_atom_site_adp_type
_atom_site_occupancy
_atom_site_site_symmetry_order
_atom_site_calc_flag
_atom_site_refinement_flags_posn
_atom_site_refinement_flags_adp
_atom_site_refinement_flags_occupancy
_atom_site_disorder_assembly
_atom_site_disorder_group
V1 V -0.1466(2) 0.89962(9) 0.85640(4) 0.0590(6) Uani 1 1 d . . . . .
O1 O -0.1833(9) 0.8858(4) 0.80634(16) 0.0691(19) Uani 1 1 d . . . . .
O2 O -0.1079(10) 0.9699(4) 0.90140(16) 0.076(2) Uani 1 1 d . . . . .
O3 O 0.0213(11) 0.8301(4) 0.86427(17) 0.087(2) Uani 1 1 d . . . . .
O4 O -0.3509(10) 0.8616(4) 0.87001(19) 0.086(2) Uani 1 1 d . . . . .
N1 N -0.0607(11) 1.0250(4) 0.83841(19) 0.060(2) Uani 1 1 d . . . . .
N2 N -0.0013(10) 1.0777(4) 0.86709(19) 0.059(2) Uani 1 1 d . . . . .
H2 H 0.046816 1.128678 0.863888 0.071 Uiso 1 1 d R U . . .
C1 C -0.1530(13) 0.9266(5) 0.7760(2) 0.055(2) Uani 1 1 d . . . . .
C2 C -0.0913(12) 1.0134(5) 0.7743(2) 0.052(2) Uani 1 1 d . . . . .
C3 C -0.0474(12) 1.0584(6) 0.8068(2) 0.057(2) Uani 1 1 d . . . . .
H3 H -0.006330 1.115708 0.804990 0.068 Uiso 1 1 calc R U . . .
C4 C -0.0253(14) 1.0444(6) 0.8986(2) 0.065(3) Uani 1 1 d . . . . .
C5 C 0.0397(16) 1.0901(6) 0.9316(2) 0.072(3) Uani 1 1 d . . . . .
H5 H 0.120501 1.139081 0.924349 0.086 Uiso 1 1 calc R U . . .
C6 C 0.1616(16) 1.0288(7) 0.9533(2) 0.078(3) Uani 1 1 d . . . . .
H6A H 0.081142 0.981411 0.961638 0.093 Uiso 1 1 calc R U . . .
H6B H 0.208142 1.059409 0.974326 0.093 Uiso 1 1 calc R U . . .
C7 C 0.3353(16) 0.9901(7) 0.9333(3) 0.089(3) Uani 1 1 d . . . . .
H7A H 0.290176 0.963963 0.911200 0.107 Uiso 1 1 calc R U . . .
H7B H 0.421841 1.037021 0.926916 0.107 Uiso 1 1 calc R U . . .
C8 C 0.446(2) 0.9230(8) 0.9541(3) 0.113(4) Uani 1 1 d . . . . .
H8A H 0.364169 0.874646 0.959403 0.169 Uiso 1 1 calc R U . . .
H8B H 0.492179 0.948098 0.976015 0.169 Uiso 1 1 calc R U . . .
H8C H 0.553597 0.903473 0.940036 0.169 Uiso 1 1 calc R U . . .
C9 C -0.1296(17) 1.1260(6) 0.9531(2) 0.077(3) Uani 1 1 d . . . . .
H9A H -0.212441 1.078116 0.959878 0.092 Uiso 1 1 calc R U . . .
H9B H -0.080832 1.152068 0.974907 0.092 Uiso 1 1 calc R U . . .
C10 C -0.2469(18) 1.1919(7) 0.9336(3) 0.094(3) Uani 1 1 d . . . . .
H10A H -0.307715 1.163784 0.913279 0.113 Uiso 1 1 calc R U . . .
H10B H -0.161257 1.236100 0.924252 0.113 Uiso 1 1 calc R U . . .
C11 C -0.401(2) 1.2360(9) 0.9557(3) 0.130(5) Uani 1 1 d . . . . .
H11A H -0.344170 1.261038 0.976705 0.195 Uiso 1 1 calc R U . . .
H11B H -0.495968 1.193995 0.962642 0.195 Uiso 1 1 calc R U . . .
H11C H -0.460729 1.280782 0.941692 0.195 Uiso 1 1 calc R U . . .
C12 C -0.0659(12) 1.0540(6) 0.7400(2) 0.055(2) Uani 1 1 d . . . . .
C13 C -0.0908(13) 1.0038(6) 0.7083(2) 0.059(2) Uani 1 1 d . . . . .
C14 C -0.0616(13) 1.0419(6) 0.6742(2) 0.064(3) Uani 1 1 d . . . . .
H14 H -0.079958 1.008862 0.653605 0.077 Uiso 1 1 calc R U . . .
C15 C -0.0055(15) 1.1283(7) 0.6712(3) 0.076(3) Uani 1 1 d . . . . .
H15 H 0.020500 1.151991 0.648761 0.091 Uiso 1 1 calc R U . . .
C16 C 0.0112(15) 1.1784(7) 0.7015(2) 0.073(3) Uani 1 1 d . . . . .
H16 H 0.042042 1.236936 0.699221 0.087 Uiso 1 1 calc R U . . .
C17 C -0.0166(15) 1.1439(6) 0.7350(3) 0.070(3) Uani 1 1 d . . . . .
H17 H -0.003279 1.179514 0.755020 0.084 Uiso 1 1 calc R U . . .
C18 C -0.1519(14) 0.9150(6) 0.7118(3) 0.066(3) Uani 1 1 d . . . . .
H18 H -0.170993 0.881717 0.691287 0.079 Uiso 1 1 calc R U . . .
C19 C -0.1817(13) 0.8795(6) 0.7441(2) 0.063(2) Uani 1 1 d . . . . .
H19 H -0.222562 0.822138 0.745535 0.075 Uiso 1 1 calc R U . . .
O17 O 0.1307(9) 1.2444(4) 0.85837(18) 0.081(2) Uani 1 1 d . . . . .
H17A H 0.231378 1.275284 0.857566 0.122 Uiso 1 1 d R U . . .
H17B H 0.038378 1.280274 0.857566 0.122 Uiso 1 1 d R U . . .

loop_
_atom_site_aniso_label
_atom_site_aniso_U_11
_atom_site_aniso_U_22
_atom_site_aniso_U_33
_atom_site_aniso_U_23
_atom_site_aniso_U_13
_atom_site_aniso_U_12
V1 0.0730(11) 0.0448(9) 0.0592(10) 0.0017(7) -0.0007(8) -0.0013(8)
O1 0.093(5) 0.052(4) 0.062(4) -0.004(3) -0.011(3) -0.012(3)
O2 0.108(6) 0.053(4) 0.065(4) 0.001(3) 0.004(4) -0.016(4)
O3 0.109(6) 0.071(4) 0.082(5) -0.011(4) -0.022(4) 0.024(4)
O4 0.094(5) 0.080(5) 0.082(5) 0.001(4) 0.010(4) -0.020(4)
N1 0.072(5) 0.056(4) 0.052(5) -0.006(4) 0.004(4) -0.003(4)
N2 0.079(5) 0.044(4) 0.055(5) -0.009(3) 0.001(4) -0.004(4)
C1 0.060(6) 0.046(5) 0.058(5) 0.002(4) -0.002(5) 0.009(4)
C2 0.052(5) 0.046(5) 0.059(5) -0.001(4) -0.004(4) 0.008(4)
C3 0.059(6) 0.053(5) 0.057(6) 0.000(5) 0.010(5) 0.002(5)
C4 0.079(7) 0.071(6) 0.045(5) -0.005(5) 0.004(5) -0.004(6)
C5 0.102(8) 0.057(6) 0.055(6) -0.003(5) 0.001(6) -0.008(6)
C6 0.086(7) 0.090(8) 0.057(6) -0.008(6) 0.003(6) -0.012(6)
C7 0.099(8) 0.088(8) 0.080(7) 0.008(6) -0.002(7) 0.004(7)
C8 0.126(11) 0.119(11) 0.094(9) -0.002(8) -0.005(8) 0.023(9)
C9 0.115(9) 0.067(6) 0.048(5) -0.010(5) -0.005(6) 0.003(6)
C10 0.124(10) 0.073(7) 0.085(7) 0.000(6) 0.021(8) 0.009(7)
C11 0.173(14) 0.114(11) 0.102(10) 0.005(8) 0.021(10) 0.049(10)
C12 0.052(5) 0.056(5) 0.057(6) 0.007(4) -0.004(4) 0.004(4)
C13 0.060(6) 0.062(6) 0.054(5) -0.007(5) -0.006(4) 0.003(5)
C14 0.061(6) 0.072(7) 0.060(6) 0.002(5) 0.002(5) 0.008(5)
C15 0.080(7) 0.091(8) 0.057(6) 0.013(6) 0.007(5) 0.012(6)
C16 0.093(8) 0.068(6) 0.057(6) 0.009(5) -0.002(6) 0.000(6)
C17 0.087(7) 0.055(6) 0.070(7) -0.011(5) 0.001(6) -0.002(6)
C18 0.065(6) 0.066(6) 0.066(6) -0.016(5) -0.013(5) 0.013(5)
C19 0.073(7) 0.051(5) 0.065(6) -0.006(5) -0.012(5) 0.003(5)
O17 0.063(4) 0.057(4) 0.124(6) 0.001(4) 0.013(4) 0.003(3)

loop_
_atom_type_symbol
_atom_type_description
_atom_type_scat_dispersion_real
_atom_type_scat_dispersion_imag
_atom_type_scat_source
C C 0.0033 0.0016 'International Tables Vol C Tables 4.2.6.8 and 6.1.1.4'
H H 0.0000 0.0000 'International Tables Vol C Tables 4.2.6.8 and 6.1.1.4'
N N 0.0061 0.0033 'International Tables Vol C Tables 4.2.6.8 and 6.1.1.4'
O O 0.0106 0.0060 'International Tables Vol C Tables 4.2.6.8 and 6.1.1.4'
V V 0.3005 0.5294 'International Tables Vol C Tables 4.2.6.8 and 6.1.1.4'

loop_
_geom_angle_atom_site_label_1
_geom_angle_atom_site_label_2
_geom_angle_atom_site_label_3
_geom_angle
_geom_angle_site_symmetry_1
_geom_angle_site_symmetry_3
_geom_angle_publ_flag
O1 V1 O2 153.9(3) . . ?
O1 V1 N1 80.1(3) . . ?
O2 V1 N1 74.8(3) . . ?
O3 V1 O1 101.7(3) . . ?
O3 V1 O2 96.2(3) . . ?
O3 V1 O4 109.8(4) . . ?
O3 V1 N1 117.2(4) . . ?
O4 V1 O1 98.6(3) . . ?
O4 V1 O2 92.9(3) . . ?
O4 V1 N1 132.3(3) . . ?
C1 O1 V1 140.8(6) . . ?
C4 O2 V1 118.0(6) . . ?
N2 N1 V1 111.5(5) . . ?
C3 N1 V1 132.0(6) . . ?
C3 N1 N2 116.4(7) . . ?
N1 N2 H2 122.3 . . ?
C4 N2 N1 115.2(7) . . ?
C4 N2 H2 122.5 . . ?
O1 C1 C2 122.8(8) . . ?
O1 C1 C19 117.4(8) . . ?
C2 C1 C19 119.7(8) . . ?
C1 C2 C3 119.3(8) . . ?
C1 C2 C12 119.4(8) . . ?
C3 C2 C12 121.2(8) . . ?
N1 C3 C2 124.5(9) . . ?
N1 C3 H3 117.7 . . ?
C2 C3 H3 117.7 . . ?
O2 C4 N2 119.0(8) . . ?
O2 C4 C5 119.2(8) . . ?
N2 C4 C5 121.8(9) . . ?
C4 C5 H5 108.0 . . ?
C4 C5 C6 108.7(8) . . ?
C4 C5 C9 111.7(9) . . ?
C6 C5 H5 108.0 . . ?
C6 C5 C9 112.3(8) . . ?
C9 C5 H5 108.0 . . ?
C5 C6 H6A 108.5 . . ?
C5 C6 H6B 108.5 . . ?
C5 C6 C7 115.0(8) . . ?
H6A C6 H6B 107.5 . . ?
C7 C6 H6A 108.5 . . ?
C7 C6 H6B 108.5 . . ?
C6 C7 H7A 108.6 . . ?
C6 C7 H7B 108.6 . . ?
H7A C7 H7B 107.6 . . ?
C8 C7 C6 114.7(9) . . ?
C8 C7 H7A 108.6 . . ?
C8 C7 H7B 108.6 . . ?
C7 C8 H8A 109.5 . . ?
C7 C8 H8B 109.5 . . ?
C7 C8 H8C 109.5 . . ?
H8A C8 H8B 109.5 . . ?
H8A C8 H8C 109.5 . . ?
H8B C8 H8C 109.5 . . ?
C5 C9 H9A 108.7 . . ?
C5 C9 H9B 108.7 . . ?
H9A C9 H9B 107.6 . . ?
C10 C9 C5 114.4(8) . . ?
C10 C9 H9A 108.7 . . ?
C10 C9 H9B 108.7 . . ?
C9 C10 H10A 108.4 . . ?
C9 C10 H10B 108.4 . . ?
C9 C10 C11 115.3(9) . . ?
H10A C10 H10B 107.5 . . ?
C11 C10 H10A 108.4 . . ?
C11 C10 H10B 108.4 . . ?
C10 C11 H11A 109.5 . . ?
C10 C11 H11B 109.5 . . ?
C10 C11 H11C 109.5 . . ?
H11A C11 H11B 109.5 . . ?
H11A C11 H11C 109.5 . . ?
H11B C11 H11C 109.5 . . ?
C2 C12 C17 124.3(8) . . ?
C13 C12 C2 119.3(8) . . ?
C13 C12 C17 116.4(8) . . ?
C12 C13 C18 118.5(8) . . ?
C14 C13 C12 120.3(9) . . ?
C14 C13 C18 121.2(9) . . ?
C13 C14 H14 119.7 . . ?
C15 C14 C13 120.6(9) . . ?
C15 C14 H14 119.7 . . ?
C14 C15 H15 120.2 . . ?
C16 C15 C14 119.6(9) . . ?
C16 C15 H15 120.2 . . ?
C15 C16 H16 119.3 . . ?
C15 C16 C17 121.4(10) . . ?
C17 C16 H16 119.3 . . ?
C12 C17 H17 119.2 . . ?
C16 C17 C12 121.5(9) . . ?
C16 C17 H17 119.2 . . ?
C13 C18 H18 119.5 . . ?
C19 C18 C13 121.0(9) . . ?
C19 C18 H18 119.5 . . ?
C1 C19 H19 119.0 . . ?
C18 C19 C1 122.0(9) . . ?
C18 C19 H19 119.0 . . ?
H17A O17 H17B 105.0 . . ?

loop_
_geom_bond_atom_site_label_1
_geom_bond_atom_site_label_2
_geom_bond_distance
_geom_bond_site_symmetry_2
_geom_bond_publ_flag
V1 O1 1.897(6) . ?
V1 O2 2.016(6) . ?
V1 O3 1.612(7) . ?
V1 O4 1.620(7) . ?
V1 N1 2.130(7) . ?
O1 C1 1.311(10) . ?
O2 C4 1.287(11) . ?
N1 N2 1.405(9) . ?
N1 C3 1.291(10) . ?
N2 H2 0.8621 . ?
N2 C4 1.293(10) . ?
C1 C2 1.406(12) . ?
C1 C19 1.407(12) . ?
C2 C3 1.428(11) . ?
C2 C12 1.437(11) . ?
C3 H3 0.9300 . ?
C4 C5 1.489(12) . ?
C5 H5 0.9800 . ?
C5 C6 1.506(13) . ?
C5 C9 1.528(14) . ?
C6 H6A 0.9700 . ?
C6 H6B 0.9700 . ?
C6 C7 1.541(14) . ?
C7 H7A 0.9700 . ?
C7 H7B 0.9700 . ?
C7 C8 1.506(14) . ?
C8 H8A 0.9600 . ?
C8 H8B 0.9600 . ?
C8 H8C 0.9600 . ?
C9 H9A 0.9700 . ?
C9 H9B 0.9700 . ?
C9 C10 1.491(14) . ?
C10 H10A 0.9700 . ?
C10 H10B 0.9700 . ?
C10 C11 1.513(15) . ?
C11 H11A 0.9600 . ?
C11 H11B 0.9600 . ?
C11 H11C 0.9600 . ?
C12 C13 1.424(12) . ?
C12 C17 1.438(12) . ?
C13 C14 1.416(12) . ?
C13 C18 1.438(13) . ?
C14 H14 0.9300 . ?
C14 C15 1.391(14) . ?
C15 H15 0.9300 . ?
C15 C16 1.374(13) . ?
C16 H16 0.9300 . ?
C16 C17 1.375(12) . ?
C17 H17 0.9300 . ?
C18 H18 0.9300 . ?
C18 C19 1.342(12) . ?
C19 H19 0.9300 . ?
O17 H17A 0.8478 . ?
O17 H17B 0.8481 . ?

loop_
_geom_torsion_atom_site_label_1
_geom_torsion_atom_site_label_2
_geom_torsion_atom_site_label_3
_geom_torsion_atom_site_label_4
_geom_torsion
_geom_torsion_site_symmetry_1
_geom_torsion_site_symmetry_2
_geom_torsion_site_symmetry_3
_geom_torsion_site_symmetry_4
_geom_torsion_publ_flag
V1 O1 C1 C2 -9.3(15) . . . . ?
V1 O1 C1 C19 169.7(7) . . . . ?
V1 O2 C4 N2 12.0(12) . . . . ?
V1 O2 C4 C5 -168.2(7) . . . . ?
V1 N1 N2 C4 -5.9(9) . . . . ?
V1 N1 C3 C2 -0.2(14) . . . . ?
O1 C1 C2 C3 4.1(13) . . . . ?
O1 C1 C2 C12 -178.5(8) . . . . ?
O1 C1 C19 C18 -179.0(8) . . . . ?
O2 V1 O1 C1 23.4(13) . . . . ?
O2 C4 C5 C6 52.1(13) . . . . ?
O2 C4 C5 C9 -72.4(11) . . . . ?
O3 V1 O1 C1 -109.0(9) . . . . ?
O4 V1 O1 C1 138.6(9) . . . . ?
N1 V1 O1 C1 6.9(9) . . . . ?
N1 N2 C4 O2 -3.4(13) . . . . ?
N1 N2 C4 C5 176.8(8) . . . . ?
N2 N1 C3 C2 176.6(7) . . . . ?
N2 C4 C5 C6 -128.0(10) . . . . ?
N2 C4 C5 C9 107.4(11) . . . . ?
C1 C2 C3 N1 -0.2(13) . . . . ?
C1 C2 C12 C13 -4.3(12) . . . . ?
C1 C2 C12 C17 175.4(9) . . . . ?
C2 C1 C19 C18 0.0(14) . . . . ?
C2 C12 C13 C14 -178.3(8) . . . . ?
C2 C12 C13 C18 3.6(13) . . . . ?
C2 C12 C17 C16 178.1(9) . . . . ?
C3 N1 N2 C4 176.6(8) . . . . ?
C3 C2 C12 C13 173.1(8) . . . . ?
C3 C2 C12 C17 -7.2(13) . . . . ?
C4 C5 C6 C7 55.9(12) . . . . ?
C4 C5 C9 C10 -61.6(12) . . . . ?
C5 C6 C7 C8 -174.9(10) . . . . ?
C5 C9 C10 C11 -173.2(11) . . . . ?
C6 C5 C9 C10 175.9(9) . . . . ?
C9 C5 C6 C7 -179.9(9) . . . . ?
C12 C2 C3 N1 -177.6(8) . . . . ?
C12 C13 C14 C15 0.9(14) . . . . ?
C12 C13 C18 C19 -1.1(14) . . . . ?
C13 C12 C17 C16 -2.2(14) . . . . ?
C13 C14 C15 C16 -3.6(15) . . . . ?
C13 C18 C19 C1 -0.7(14) . . . . ?
C14 C13 C18 C19 -179.2(9) . . . . ?
C14 C15 C16 C17 3.4(16) . . . . ?
C15 C16 C17 C12 -0.5(16) . . . . ?
C17 C12 C13 C14 1.9(13) . . . . ?
C17 C12 C13 C18 -176.2(9) . . . . ?
C18 C13 C14 C15 178.9(9) . . . . ?
C19 C1 C2 C3 -174.9(8) . . . . ?
C19 C1 C2 C12 2.5(13) . . . . ?
